data_4080756
loop_
_publ_author_name
'Beck, Robert'
'Johnson, Samuel A.'

_publ_section_title
;
 Dinuclear Ni(I)---Ni(I) Complexes with Syn-Facial Bridging Ligands from
 Ni(I) Precursors or Ni(II)/Ni(0) Comproportionation
;
_journal_issue 10
_journal_name_full Organometallics
_journal_page_first 2944
_journal_paper_doi 10.1021/om4001633
_journal_volume 32
_journal_year 2013
_chemical_formula_moiety 'C27 H49 Cl Ni2 P2'
_chemical_formula_sum 'C27 H49 Cl Ni2 P2'
_chemical_formula_weight 588.47
_chemical_name_systematic
;
 ? 
;
_space_group_crystal_system monoclinic
_space_group_IT_number 13
_space_group_name_Hall '-P 2yac'
_space_group_name_H-M_alt 'P 1 2/n 1'
_symmetry_space_group_name_Hall '-P 2yac'
_symmetry_space_group_name_H-M 'P 1 2/n 1'
_atom_sites_solution_hydrogens geom
_atom_sites_solution_primary direct
_atom_sites_solution_secondary difmap
_audit_creation_date 2012-04-18
_audit_creation_method
;
  Olex2 1.1
  (compiled 2011.11.01 svn.r2039, GUI svn.r3906)
;
_cell_angle_alpha 90.00
_cell_angle_beta 95.00(3)
_cell_angle_gamma 90.00
_cell_formula_units_Z 4
_cell_length_a 16.456(3)
_cell_length_b 8.1490(16)
_cell_length_c 22.477(5)
_cell_measurement_temperature 173(2)
_cell_volume 3002.7(11)
_computing_molecular_graphics
;
O. V. Dolomanov, L. J. Bourhis, R. J. Gildea, J. A. K. Howard and H. Puschmann,
OLEX2: a complete structure solution, refinement and analysis program.
J. Appl. Cryst. (2009). 42, 339-341.
;
_computing_publication_material
;
O. V. Dolomanov, L. J. Bourhis, R. J. Gildea, J. A. K. Howard and H. Puschmann,
OLEX2: a complete structure solution, refinement and analysis program.
J. Appl. Cryst. (2009). 42, 339-341.
;
_computing_structure_refinement
;
XL, G.M. Sheldrick, Acta Cryst.
(2008). A64, 112-122
;
_computing_structure_solution 'SHELXS-97 (Sheldrick, 2008)'
_diffrn_ambient_temperature 173.15
_diffrn_measured_fraction_theta_full 0.998
_diffrn_measured_fraction_theta_max 0.998
_diffrn_measurement_device_type 'CCD area detector'
_diffrn_measurement_method 'phi and omega scans'
_diffrn_radiation_monochromator graphite
_diffrn_radiation_type MoK\a
_diffrn_radiation_wavelength 0.71073
_diffrn_reflns_av_R_equivalents 0.0475
_diffrn_reflns_av_unetI/netI 0.0359
_diffrn_reflns_limit_h_max 20
_diffrn_reflns_limit_h_min -20
_diffrn_reflns_limit_k_max 10
_diffrn_reflns_limit_k_min -10
_diffrn_reflns_limit_l_max 28
_diffrn_reflns_limit_l_min -28
_diffrn_reflns_number 31161
_diffrn_reflns_theta_full 26.37
_diffrn_reflns_theta_max 26.37
_diffrn_reflns_theta_min 1.47
_diffrn_source 'fine-focus sealed tube'
_exptl_absorpt_coefficient_mu 1.463
_exptl_absorpt_correction_T_max 0.9438
_exptl_absorpt_correction_T_min 0.7391
_exptl_absorpt_correction_type multi-scan
_exptl_absorpt_process_details 'BRUKER SADABS'
_exptl_crystal_colour turquoise
_exptl_crystal_density_diffrn 1.302
_exptl_crystal_density_method 'not measured'
_exptl_crystal_description needle
_exptl_crystal_F_000 1256
_exptl_crystal_size_max 0.22
_exptl_crystal_size_mid 0.10
_exptl_crystal_size_min 0.04
_refine_diff_density_max 0.781
_refine_diff_density_min -0.278
_refine_diff_density_rms 0.074
_refine_ls_extinction_method none
_refine_ls_goodness_of_fit_ref 1.040
_refine_ls_hydrogen_treatment mixed
_refine_ls_matrix_type full
_refine_ls_number_parameters 313
_refine_ls_number_reflns 6123
_refine_ls_number_restraints 0
_refine_ls_restrained_S_all 1.040
_refine_ls_R_factor_all 0.0500
_refine_ls_R_factor_gt 0.0368
_refine_ls_shift/su_max 0.002
_refine_ls_shift/su_mean 0.000
_refine_ls_structure_factor_coef Fsqd
_refine_ls_weighting_details 'calc w=1/[\s^2^(Fo^2^)+(0.0471P)^2^+1.4359P] where P=(Fo^2^+2Fc^2^)/3'
_refine_ls_weighting_scheme calc
_refine_ls_wR_factor_gt 0.0839
_refine_ls_wR_factor_ref 0.0954
_reflns_number_gt 4953
_reflns_number_total 6123
_reflns_threshold_expression >2sigma(I)
_cod_data_source_file om4001633_si_001.cif
_cod_data_source_block 3b
_cod_original_cell_volume 3002.8(10)
_cod_database_code 4080756

loop_
_space_group_symop_id
_space_group_symop_operation_xyz
1 'x, y, z'
2 '-x+1/2, y, -z+1/2'
3 '-x, -y, -z'
4 'x-1/2, -y, z-1/2'

loop_
_atom_site_label
_atom_site_type_symbol
_atom_site_fract_x
_atom_site_fract_y
_atom_site_fract_z
_atom_site_U_iso_or_equiv
_atom_site_adp_type
_atom_site_occupancy
_atom_site_symmetry_multiplicity
_atom_site_calc_flag
_atom_site_refinement_flags
Ni1 Ni 0.96292(2) 0.34528(4) 0.692873(14) 0.02467(10) Uani 1 1 d .
Ni2 Ni 1.03968(2) 0.24173(4) 0.780109(15) 0.02658(10) Uani 1 1 d .
Cl1 Cl 0.91702(4) 0.34615(9) 0.78213(3) 0.03463(17) Uani 1 1 d .
P1 P 0.85796(4) 0.37995(8) 0.62905(3) 0.02275(15) Uani 1 1 d .
P2 P 1.07812(4) 0.10306(9) 0.85937(3) 0.02946(17) Uani 1 1 d .
C1 C 1.13215(17) 0.2106(4) 0.73279(13) 0.0330(7) Uani 1 1 d .
H1 H 1.179(2) 0.215(4) 0.7566(15) 0.049(10) Uiso 1 1 d .
C2 C 1.09386(17) 0.3560(4) 0.70607(13) 0.0324(6) Uani 1 1 d .
H2 H 1.1077(18) 0.457(4) 0.7171(13) 0.033(8) Uiso 1 1 d .
C3 C 1.05689(17) 0.3209(4) 0.64681(13) 0.0298(6) Uani 1 1 d .
H3 H 1.0547(18) 0.395(4) 0.6168(14) 0.039(9) Uiso 1 1 d .
C4 C 1.07557(16) 0.1470(4) 0.63579(12) 0.0296(6) Uani 1 1 d .
C5 C 1.06006(17) 0.0501(4) 0.58507(13) 0.0338(7) Uani 1 1 d .
H5 H 1.0308 0.0936 0.5503 0.041 Uiso 1 1 calc R
C6 C 1.08777(19) -0.1106(4) 0.58587(14) 0.0412(7) Uani 1 1 d .
H6 H 1.0773 -0.1772 0.5514 0.049 Uiso 1 1 calc R
C7 C 1.1304(2) -0.1755(4) 0.63613(15) 0.0452(8) Uani 1 1 d .
H7 H 1.1486 -0.2860 0.6360 0.054 Uiso 1 1 calc R
C8 C 1.14657(19) -0.0800(4) 0.68674(14) 0.0411(7) Uani 1 1 d .
H8 H 1.1761 -0.1250 0.7211 0.049 Uiso 1 1 calc R
C9 C 1.11970(16) 0.0811(4) 0.68724(12) 0.0310(6) Uani 1 1 d .
C10 C 0.9209(2) 0.6118(4) 0.55341(15) 0.0441(8) Uani 1 1 d .
H10A H 0.9470 0.6278 0.5163 0.066 Uiso 1 1 calc R
H10B H 0.9621 0.6199 0.5875 0.066 Uiso 1 1 calc R
H10C H 0.8792 0.6963 0.5567 0.066 Uiso 1 1 calc R
C11 C 0.88102(17) 0.4416(3) 0.55292(12) 0.0293(6) Uani 1 1 d .
H11 H 0.9239 0.3634 0.5416 0.035 Uiso 1 1 calc R
C12 C 0.8123(2) 0.4304(4) 0.50282(13) 0.0443(8) Uani 1 1 d .
H12A H 0.7692 0.5085 0.5104 0.066 Uiso 1 1 calc R
H12B H 0.7900 0.3188 0.5013 0.066 Uiso 1 1 calc R
H12C H 0.8338 0.4565 0.4646 0.066 Uiso 1 1 calc R
C13 C 0.8299(2) 0.6766(4) 0.68684(14) 0.0458(8) Uani 1 1 d .
H13A H 0.8524 0.7419 0.6556 0.069 Uiso 1 1 calc R
H13B H 0.8743 0.6402 0.7157 0.069 Uiso 1 1 calc R
H13C H 0.7914 0.7436 0.7072 0.069 Uiso 1 1 calc R
C14 C 0.78581(17) 0.5275(3) 0.65884(13) 0.0324(6) Uani 1 1 d .
H14 H 0.7630 0.4691 0.6928 0.039 Uiso 1 1 calc R
C15 C 0.7116(2) 0.5788(4) 0.61730(15) 0.0471(8) Uani 1 1 d .
H15A H 0.6724 0.6360 0.6404 0.071 Uiso 1 1 calc R
H15B H 0.6857 0.4810 0.5986 0.071 Uiso 1 1 calc R
H15C H 0.7290 0.6521 0.5863 0.071 Uiso 1 1 calc R
C16 C 0.76973(18) 0.1222(4) 0.67347(14) 0.0356(7) Uani 1 1 d .
H16A H 0.7381 0.0217 0.6652 0.053 Uiso 1 1 calc R
H16B H 0.7362 0.2030 0.6924 0.053 Uiso 1 1 calc R
H16C H 0.8183 0.0970 0.7003 0.053 Uiso 1 1 calc R
C17 C 0.79564(16) 0.1920(3) 0.61522(12) 0.0278(6) Uani 1 1 d .
H17 H 0.7455 0.2213 0.5890 0.033 Uiso 1 1 calc R
C18 C 0.84274(19) 0.0621(3) 0.58352(13) 0.0351(7) Uani 1 1 d .
H18A H 0.8923 0.0325 0.6086 0.053 Uiso 1 1 calc R
H18B H 0.8577 0.1057 0.5453 0.053 Uiso 1 1 calc R
H18C H 0.8085 -0.0356 0.5763 0.053 Uiso 1 1 calc R
C19 C 1.2079(2) 0.3264(4) 0.87968(15) 0.0498(9) Uani 1 1 d .
H19A H 1.1859 0.3913 0.9113 0.075 Uiso 1 1 calc R
H19B H 1.1847 0.3656 0.8406 0.075 Uiso 1 1 calc R
H19C H 1.2674 0.3380 0.8824 0.075 Uiso 1 1 calc R
C20 C 1.18585(17) 0.1472(4) 0.88704(13) 0.0393(7) Uani 1 1 d .
H20 H 1.2202 0.0845 0.8604 0.047 Uiso 1 1 calc R
C21 C 1.2128(2) 0.0902(6) 0.95086(17) 0.0675(12) Uani 1 1 d .
H21A H 1.2720 0.1042 0.9587 0.101 Uiso 1 1 calc R
H21B H 1.1989 -0.0258 0.9552 0.101 Uiso 1 1 calc R
H21C H 1.1850 0.1558 0.9794 0.101 Uiso 1 1 calc R
C22 C 1.0061(3) -0.1660(5) 0.7980(2) 0.0767(13) Uani 1 1 d .
H22A H 1.0128 -0.2792 0.7845 0.115 Uiso 1 1 calc R
H22B H 1.0042 -0.0919 0.7635 0.115 Uiso 1 1 calc R
H22C H 0.9552 -0.1568 0.8173 0.115 Uiso 1 1 calc R
C23 C 1.0782(3) -0.1195(4) 0.84247(18) 0.0633(11) Uani 1 1 d .
H23 H 1.1277 -0.1374 0.8205 0.076 Uiso 1 1 calc R
C24 C 1.0866(5) -0.2379(6) 0.8934(3) 0.120(2) Uani 1 1 d .
H24A H 1.0441 -0.2163 0.9203 0.180 Uiso 1 1 calc R
H24B H 1.1404 -0.2249 0.9152 0.180 Uiso 1 1 calc R
H24C H 1.0809 -0.3502 0.8780 0.180 Uiso 1 1 calc R
C25 C 1.0193(2) 0.3088(5) 0.94441(16) 0.0602(10) Uani 1 1 d .
H25A H 0.9963 0.3766 0.9111 0.090 Uiso 1 1 calc R
H25B H 1.0754 0.3436 0.9561 0.090 Uiso 1 1 calc R
H25C H 0.9864 0.3216 0.9784 0.090 Uiso 1 1 calc R
C26 C 1.01893(18) 0.1296(4) 0.92531(13) 0.0425(8) Uani 1 1 d .
H26 H 1.0456 0.0632 0.9590 0.051 Uiso 1 1 calc R
C27 C 0.9313(2) 0.0698(6) 0.91249(16) 0.0638(12) Uani 1 1 d .
H27A H 0.9003 0.0947 0.9467 0.096 Uiso 1 1 calc R
H27B H 0.9313 -0.0490 0.9057 0.096 Uiso 1 1 calc R
H27C H 0.9061 0.1252 0.8768 0.096 Uiso 1 1 calc R

loop_
_atom_site_aniso_label
_atom_site_aniso_U_11
_atom_site_aniso_U_22
_atom_site_aniso_U_33
_atom_site_aniso_U_23
_atom_site_aniso_U_13
_atom_site_aniso_U_12
Ni1 0.02343(18) 0.0313(2) 0.01929(18) 0.00174(14) 0.00186(13) -0.00108(14)
Ni2 0.02172(18) 0.0382(2) 0.01956(19) 0.00029(14) 0.00034(13) 0.00056(14)
Cl1 0.0279(3) 0.0535(5) 0.0230(3) 0.0057(3) 0.0051(3) 0.0077(3)
P1 0.0254(3) 0.0230(3) 0.0199(3) 0.0031(3) 0.0020(3) 0.0009(3)
P2 0.0268(4) 0.0374(4) 0.0235(4) 0.0014(3) -0.0011(3) 0.0030(3)
C1 0.0195(14) 0.0554(19) 0.0240(15) -0.0020(13) 0.0016(11) -0.0027(13)
C2 0.0265(15) 0.0411(18) 0.0300(16) -0.0033(13) 0.0051(12) -0.0099(13)
C3 0.0261(14) 0.0392(16) 0.0247(15) 0.0050(13) 0.0064(11) -0.0034(12)
C4 0.0225(13) 0.0423(17) 0.0249(14) 0.0003(12) 0.0067(11) -0.0028(12)
C5 0.0292(15) 0.0482(18) 0.0247(15) -0.0012(13) 0.0058(12) -0.0024(13)
C6 0.0458(18) 0.0462(19) 0.0332(17) -0.0079(14) 0.0128(14) -0.0066(15)
C7 0.051(2) 0.0432(19) 0.044(2) 0.0020(15) 0.0178(16) 0.0059(15)
C8 0.0373(17) 0.054(2) 0.0324(17) 0.0066(14) 0.0070(13) 0.0104(15)
C9 0.0205(13) 0.0486(18) 0.0248(14) 0.0008(12) 0.0070(11) 0.0015(12)
C10 0.064(2) 0.0327(16) 0.0373(18) 0.0091(14) 0.0156(16) -0.0046(15)
C11 0.0370(16) 0.0315(15) 0.0200(14) 0.0046(11) 0.0052(11) 0.0045(12)
C12 0.057(2) 0.052(2) 0.0234(16) 0.0090(14) -0.0016(14) 0.0130(16)
C13 0.072(2) 0.0313(16) 0.0353(18) -0.0018(13) 0.0098(16) 0.0099(16)
C14 0.0394(16) 0.0303(15) 0.0287(15) 0.0053(12) 0.0105(12) 0.0074(12)
C15 0.0422(18) 0.049(2) 0.051(2) 0.0088(16) 0.0084(16) 0.0189(15)
C16 0.0353(16) 0.0298(15) 0.0429(18) 0.0040(13) 0.0100(13) -0.0002(12)
C17 0.0241(13) 0.0281(14) 0.0304(15) 0.0029(11) -0.0017(11) 0.0012(11)
C18 0.0441(17) 0.0278(15) 0.0335(16) -0.0017(12) 0.0045(13) -0.0046(13)
C19 0.0392(18) 0.069(2) 0.0398(19) -0.0181(17) -0.0020(15) -0.0115(17)
C20 0.0238(15) 0.063(2) 0.0303(16) -0.0025(15) -0.0010(12) 0.0095(14)
C21 0.040(2) 0.111(4) 0.049(2) 0.014(2) -0.0118(17) 0.013(2)
C22 0.094(3) 0.059(3) 0.076(3) -0.016(2) 0.001(3) -0.031(2)
C23 0.084(3) 0.041(2) 0.063(3) 0.0005(18) -0.001(2) -0.003(2)
C24 0.198(7) 0.058(3) 0.101(5) 0.023(3) -0.009(5) 0.009(4)
C25 0.058(2) 0.088(3) 0.037(2) -0.0078(19) 0.0153(17) 0.022(2)
C26 0.0313(16) 0.071(2) 0.0254(16) 0.0148(15) 0.0045(12) 0.0085(15)
C27 0.0331(18) 0.112(3) 0.046(2) 0.033(2) 0.0053(16) -0.003(2)

loop_
_atom_type_symbol
_atom_type_description
_atom_type_scat_dispersion_real
_atom_type_scat_dispersion_imag
_atom_type_scat_source
C C 0.0033 0.0016 'International Tables Vol C Tables 4.2.6.8 and 6.1.1.4'
H H 0.0000 0.0000 'International Tables Vol C Tables 4.2.6.8 and 6.1.1.4'
P P 0.1023 0.0942 'International Tables Vol C Tables 4.2.6.8 and 6.1.1.4'
Cl Cl 0.1484 0.1585 'International Tables Vol C Tables 4.2.6.8 and 6.1.1.4'
Ni Ni 0.3393 1.1124 'International Tables Vol C Tables 4.2.6.8 and 6.1.1.4'

loop_
_geom_angle_atom_site_label_1
_geom_angle_atom_site_label_2
_geom_angle_atom_site_label_3
_geom_angle
C3 Ni1 C2 40.89(11)
C3 Ni1 P1 106.62(9)
C2 Ni1 P1 144.84(8)
C3 Ni1 Cl1 146.75(9)
C2 Ni1 Cl1 107.03(8)
P1 Ni1 Cl1 106.60(3)
C3 Ni1 Ni2 90.73(9)
C2 Ni1 Ni2 56.65(8)
P1 Ni1 Ni2 157.36(3)
Cl1 Ni1 Ni2 56.87(2)
C1 Ni2 P2 101.30(10)
C1 Ni2 C2 40.78(12)
P2 Ni2 C2 138.51(8)
C1 Ni2 Cl1 145.65(9)
P2 Ni2 Cl1 112.95(4)
C2 Ni2 Cl1 106.87(9)
C1 Ni2 Ni1 88.87(9)
P2 Ni2 Ni1 163.26(3)
C2 Ni2 Ni1 56.06(8)
Cl1 Ni2 Ni1 57.26(3)
Ni2 Cl1 Ni1 65.87(3)
C17 P1 C11 102.94(13)
C17 P1 C14 103.53(13)
C11 P1 C14 110.26(13)
C17 P1 Ni1 113.63(9)
C11 P1 Ni1 115.54(10)
C14 P1 Ni1 110.12(10)
C23 P2 C26 106.71(18)
C23 P2 C20 103.88(17)
C26 P2 C20 105.15(14)
C23 P2 Ni2 110.41(13)
C26 P2 Ni2 117.51(10)
C20 P2 Ni2 112.13(11)
C2 C1 C9 105.6(2)
C2 C1 Ni2 77.73(17)
C9 C1 Ni2 113.90(19)
C2 C1 H1 122(2)
C9 C1 H1 120(2)
Ni2 C1 H1 110(2)
C3 C2 C1 110.7(3)
C3 C2 Ni1 61.86(15)
C1 C2 Ni1 114.7(2)
C3 C2 Ni2 117.1(2)
C1 C2 Ni2 61.49(15)
Ni1 C2 Ni2 67.29(8)
C3 C2 H2 121.3(19)
C1 C2 H2 124(2)
Ni1 C2 H2 107.9(19)
Ni2 C2 H2 107.4(19)
C2 C3 C4 105.6(3)
C2 C3 Ni1 77.25(16)
C4 C3 Ni1 111.99(19)
C2 C3 H3 123(2)
C4 C3 H3 121(2)
Ni1 C3 H3 110.2(19)
C5 C4 C9 119.8(3)
C5 C4 C3 131.0(3)
C9 C4 C3 109.1(2)
C6 C5 C4 119.3(3)
C6 C5 H5 120.4
C4 C5 H5 120.4
C7 C6 C5 121.0(3)
C7 C6 H6 119.5
C5 C6 H6 119.5
C6 C7 C8 120.3(3)
C6 C7 H7 119.8
C8 C7 H7 119.8
C7 C8 C9 120.0(3)
C7 C8 H8 120.0
C9 C8 H8 120.0
C8 C9 C4 119.6(3)
C8 C9 C1 131.3(3)
C4 C9 C1 109.0(3)
C11 C10 H10A 109.5
C11 C10 H10B 109.5
H10A C10 H10B 109.5
C11 C10 H10C 109.5
H10A C10 H10C 109.5
H10B C10 H10C 109.5
C12 C11 C10 110.4(2)
C12 C11 P1 117.8(2)
C10 C11 P1 111.1(2)
C12 C11 H11 105.5
C10 C11 H11 105.5
P1 C11 H11 105.5
C11 C12 H12A 109.5
C11 C12 H12B 109.5
H12A C12 H12B 109.5
C11 C12 H12C 109.5
H12A C12 H12C 109.5
H12B C12 H12C 109.5
C14 C13 H13A 109.5
C14 C13 H13B 109.5
H13A C13 H13B 109.5
C14 C13 H13C 109.5
H13A C13 H13C 109.5
H13B C13 H13C 109.5
C13 C14 C15 111.2(3)
C13 C14 P1 111.7(2)
C15 C14 P1 117.3(2)
C13 C14 H14 105.2
C15 C14 H14 105.2
P1 C14 H14 105.2
C14 C15 H15A 109.5
C14 C15 H15B 109.5
H15A C15 H15B 109.5
C14 C15 H15C 109.5
H15A C15 H15C 109.5
H15B C15 H15C 109.5
C17 C16 H16A 109.5
C17 C16 H16B 109.5
H16A C16 H16B 109.5
C17 C16 H16C 109.5
H16A C16 H16C 109.5
H16B C16 H16C 109.5
C16 C17 C18 109.5(2)
C16 C17 P1 110.9(2)
C18 C17 P1 110.83(19)
C16 C17 H17 108.5
C18 C17 H17 108.5
P1 C17 H17 108.5
C17 C18 H18A 109.5
C17 C18 H18B 109.5
H18A C18 H18B 109.5
C17 C18 H18C 109.5
H18A C18 H18C 109.5
H18B C18 H18C 109.5
C20 C19 H19A 109.5
C20 C19 H19B 109.5
H19A C19 H19B 109.5
C20 C19 H19C 109.5
H19A C19 H19C 109.5
H19B C19 H19C 109.5
C19 C20 C21 109.9(3)
C19 C20 P2 112.3(2)
C21 C20 P2 116.3(2)
C19 C20 H20 105.8
C21 C20 H20 105.8
P2 C20 H20 105.8
C20 C21 H21A 109.5
C20 C21 H21B 109.5
H21A C21 H21B 109.5
C20 C21 H21C 109.5
H21A C21 H21C 109.5
H21B C21 H21C 109.5
C23 C22 H22A 109.5
C23 C22 H22B 109.5
H22A C22 H22B 109.5
C23 C22 H22C 109.5
H22A C22 H22C 109.5
H22B C22 H22C 109.5
C24 C23 C22 110.8(4)
C24 C23 P2 118.5(3)
C22 C23 P2 111.2(3)
C24 C23 H23 105.0
C22 C23 H23 105.0
P2 C23 H23 105.0
C23 C24 H24A 109.5
C23 C24 H24B 109.5
H24A C24 H24B 109.5
C23 C24 H24C 109.5
H24A C24 H24C 109.5
H24B C24 H24C 109.5
C26 C25 H25A 109.5
C26 C25 H25B 109.5
H25A C25 H25B 109.5
C26 C25 H25C 109.5
H25A C25 H25C 109.5
H25B C25 H25C 109.5
C25 C26 C27 109.9(3)
C25 C26 P2 110.3(2)
C27 C26 P2 111.4(2)
C25 C26 H26 108.4
C27 C26 H26 108.4
P2 C26 H26 108.4
C26 C27 H27A 109.5
C26 C27 H27B 109.5
H27A C27 H27B 109.5
C26 C27 H27C 109.5
H27A C27 H27C 109.5
H27B C27 H27C 109.5

loop_
_geom_bond_atom_site_label_1
_geom_bond_atom_site_label_2
_geom_bond_distance
Ni1 C3 1.945(3)
Ni1 C2 2.151(3)
Ni1 P1 2.1654(10)
Ni1 Cl1 2.2045(9)
Ni1 Ni2 2.3918(8)
Ni2 C1 1.948(3)
Ni2 P2 2.1574(9)
Ni2 C2 2.166(3)
Ni2 Cl1 2.1947(8)
P1 C17 1.854(3)
P1 C11 1.854(3)
P1 C14 1.856(3)
P2 C23 1.853(4)
P2 C26 1.856(3)
P2 C20 1.862(3)
C1 C2 1.448(4)
C1 C9 1.472(4)
C1 H1 0.89(3)
C2 C3 1.444(4)
C2 H2 0.88(3)
C3 C4 1.475(4)
C3 H3 0.91(3)
C4 C5 1.392(4)
C4 C9 1.417(4)
C5 C6 1.387(4)
C5 H5 0.9500
C6 C7 1.382(5)
C6 H6 0.9500
C7 C8 1.384(5)
C7 H7 0.9500
C8 C9 1.386(4)
C8 H8 0.9500
C10 C11 1.534(4)
C10 H10A 0.9800
C10 H10B 0.9800
C10 H10C 0.9800
C11 C12 1.527(4)
C11 H11 1.0000
C12 H12A 0.9800
C12 H12B 0.9800
C12 H12C 0.9800
C13 C14 1.523(4)
C13 H13A 0.9800
C13 H13B 0.9800
C13 H13C 0.9800
C14 C15 1.530(4)
C14 H14 1.0000
C15 H15A 0.9800
C15 H15B 0.9800
C15 H15C 0.9800
C16 C17 1.522(4)
C16 H16A 0.9800
C16 H16B 0.9800
C16 H16C 0.9800
C17 C18 1.525(4)
C17 H17 1.0000
C18 H18A 0.9800
C18 H18B 0.9800
C18 H18C 0.9800
C19 C20 1.517(5)
C19 H19A 0.9800
C19 H19B 0.9800
C19 H19C 0.9800
C20 C21 1.536(4)
C20 H20 1.0000
C21 H21A 0.9800
C21 H21B 0.9800
C21 H21C 0.9800
C22 C23 1.531(6)
C22 H22A 0.9800
C22 H22B 0.9800
C22 H22C 0.9800
C23 C24 1.494(6)
C23 H23 1.0000
C24 H24A 0.9800
C24 H24B 0.9800
C24 H24C 0.9800
C25 C26 1.522(5)
C25 H25A 0.9800
C25 H25B 0.9800
C25 H25C 0.9800
C26 C27 1.525(5)
C26 H26 1.0000
C27 H27A 0.9800
C27 H27B 0.9800
C27 H27C 0.9800
